data_2009967
loop_
_publ_author_name
'Lynch, D.E.'
'Smith, G.'
'Byriel, K.A.'
'Kennard, C.H.L.'

_publ_section_title
;
 3,5-Dimethoxybenzoic acid and the second polymorph of the 2:1 adduct
 of 3,5-dinitrobenzoic acid with ethylenediamine
;
_journal_issue 8
_journal_name_full 'Acta Crystallographica Section C'
_journal_page_first 1259
_journal_page_last 1262
_journal_paper_doi 10.1107/S0108270193012259
_journal_volume 50
_journal_year 1994
_chemical_formula_moiety 'C9 H10 O4'
_chemical_formula_sum 'C9 H10 O4'
_chemical_formula_weight 182.2
_symmetry_cell_setting monoclinic
_symmetry_space_group_name_Hall '-P 2ybc'
_symmetry_space_group_name_H-M 'P 1 21/c 1'
_atom_type_scat_source 'SHELXS86 (Sheldrick, 1985)'
_cell_angle_alpha 90.
_cell_angle_beta 104.42(2)
_cell_angle_gamma 90.
_cell_formula_units_Z 4
_cell_length_a 10.879(4)
_cell_length_b 4.9238(3)
_cell_length_c 16.388(6)
_cell_measurement_reflns_used 25
_cell_measurement_temperature 295
_cell_measurement_theta_max 14
_cell_measurement_theta_min 6
_cell_volume 850.2(5)
_diffrn_measurement_device 'Enraf-Nonius CAD-4'
_diffrn_measurement_method 2\q/\w
_diffrn_radiation_type MoK\a
_diffrn_radiation_wavelength 0.71073
_diffrn_reflns_av_R_equivalents 0.008
_diffrn_reflns_limit_h_max 12
_diffrn_reflns_limit_h_min 0
_diffrn_reflns_limit_k_max 5
_diffrn_reflns_limit_k_min 0
_diffrn_reflns_limit_l_max 19
_diffrn_reflns_limit_l_min -19
_diffrn_reflns_number 1777
_diffrn_reflns_theta_max 25
_diffrn_standards_decay_% 0.4
_diffrn_standards_interval_count 250
_diffrn_standards_number 3
_exptl_absorpt_coefficient_mu 0.11
_exptl_absorpt_correction_T_max 0.998
_exptl_absorpt_correction_T_min 0.985
_exptl_absorpt_correction_type empirical
_exptl_crystal_colour colourless
_exptl_crystal_density_diffrn 1.423
_exptl_crystal_description prismatic
_exptl_crystal_size_max 0.44
_exptl_crystal_size_mid 0.24
_exptl_crystal_size_min 0.18
_refine_diff_density_max 0.13
_refine_diff_density_min -0.16
_refine_ls_goodness_of_fit_obs 1.40
_refine_ls_hydrogen_treatment refall
_refine_ls_number_parameters 118
_refine_ls_number_reflns 1122
_refine_ls_R_factor_obs 0.032
_refine_ls_shift/esd_max 0.03
_refine_ls_structure_factor_coef F
_refine_ls_weighting_details 'w = [\s^2^(F~o~) + 5.20 x 10^-4^(F~o~)^2^]^-1^'
_refine_ls_weighting_scheme calc
_refine_ls_wR_factor_obs 0.035
_reflns_number_observed 1122
_reflns_number_total 1492
_reflns_observed_criterion I>2.5\s(I~o~)
_cod_data_source_file hl1043.cif
_cod_data_source_block hl1043_structure_1_of_2
_cod_depositor_comments
;
The following automatic conversions were performed:

'_refine_ls_weighting_scheme' value '[\s^2^(F~o~) + 5.20 x
10^-4^(F~o~)^2^]^-1^' was changed to 'calc'. New tag
'_refine_ls_weighting_details' was created. The value of the new tag
was set to 'w = [\s^2^(F~o~) + 5.20 x 10^-4^(F~o~)^2^]^-1^'.

Automatic conversion script
Id: cif_fix_values 3143 2015-03-26 13:38:13Z robertas 
;
_cod_original_cell_volume 850.2(4)
_cod_original_sg_symbol_H-M 'P 21/c'
_cod_database_code 2009967

loop_
_atom_site_label
_atom_site_fract_x
_atom_site_fract_y
_atom_site_fract_z
_atom_site_U_iso_or_equiv
C(1) .78830(10) .4906(3) .40950(10) 33.1(5)
C(11) .8811(2) .2805(3) .45040(10) 34.4(5)
O(10) .97740(10) .2358(3) .42440(10) 46.4(4)
O(11) .85670(10) .1498(3) .51300(10) 45.4(4)
C(2) .6795(2) .5381(3) .43640(10) 35.5(5)
C(3) .5937(2) .7343(3) .39540(10) 35.2(5)
O(31) .48920(10) .7703(3) .42570(10) 46.3(4)
C(31) .4021(2) .9789(5) .38810(10) 47.0(7)
C(4) .6171(2) .8783(4) .32840(10) 37.0(5)
C(5) .7275(2) .8278(3) .30250(10) 36.2(5)
O(51) .74060(10) .9813(3) .23580(10) 50.7(5)
C(51) .8504(2) .9413(6) .2052(2) 60.7(9)
C(6) .8138(2) .6352(4) .34220(10) 36.6(5)
H(11) .929(3) -.003(8) .537(2) .145(15)
H(2) .661(2) .442(4) .4820(10) .047(5)
H(31) .447(2) 1.161(4) .3930(10) .069(6)
H(32) .363(2) .933(4) .3250(10) .059(6)
H(33) .340(2) .978(5) .4210(10) .064(6)
H(4) .559(2) 1.020(4) .2980(10) .046(5)
H(51) .931(2) .986(5) .2500(10) .072(7)
H(52) .851(2) .746(5) .1850(10) .078(7)
H(53) .843(2) 1.068(5) .1590(10) .085(7)
H(6) .891(2) .600(3) .3250(10) .046(5)

loop_
_geom_angle_atom_site_label_1
_geom_angle_atom_site_label_2
_geom_angle_atom_site_label_3
_geom_angle
_geom_angle_publ_flag
C(2) C(1) C(11) 120.9(2) yes
C(6) C(1) C(2) 121.30(10) yes
O(11) C(11) C(1) 117.0(2) yes
C(3) C(2) C(1) 119.1(2) yes
C(4) C(3) C(2) 120.4(2) yes
C(31) O(31) C(3) 117.40(10) yes
O(51) C(5) C(4) 114.50(10) yes
C(6) C(5) O(51) 124.3(2) yes
C(5) C(6) C(1) 118.5(2) yes
C(6) C(1) C(11) 117.7(2) yes
O(10) C(11) C(1) 120.3(2) yes
O(11) C(11) O(10) 122.70(10) yes
O(31) C(3) C(2) 115.7(2) yes
C(4) C(3) O(31) 124.00(10) yes
C(5) C(4) C(3) 119.6(2) yes
C(6) C(5) C(4) 121.1(2) yes
C(51) O(51) C(5) 118.1(2) yes

loop_
_geom_bond_atom_site_label_1
_geom_bond_atom_site_label_2
_geom_bond_distance
_geom_bond_publ_flag
C(11) C(1) 1.484(2) yes
C(6) C(1) 1.397(3) yes
O(11) C(11) 1.293(2) yes
O(31) C(3) 1.362(2) yes
C(31) O(31) 1.429(2) yes
O(51) C(5) 1.366(2) yes
C(51) O(51) 1.419(3) yes
C(2) C(1) 1.382(3) yes
O(10) C(11) 1.245(2) yes
C(3) C(2) 1.394(2) yes
C(4) C(3) 1.382(3) yes
C(5) C(4) 1.392(3) yes
C(6) C(5) 1.379(2) yes
